data_7155989
loop_
_publ_author_name
'Saini, Kapil Mohan'
'Saunthwal, Rakesh K.'
'Verma, Akhilesh K.'

_publ_section_title
;
 Pd-Catalyzed One-Pot Sequential Cross-Coupling Reactions of
 Tetrabromothiophene
;
_journal_name_full 'Organic &amp; Biomolecular Chemistry'
_journal_paper_doi 10.1039/C7OB02601C
_journal_year 2017
_chemical_formula_moiety 'C36 H28 S'
_chemical_formula_sum 'C36 H28 S'
_chemical_formula_weight 492.64
_space_group_crystal_system triclinic
_space_group_IT_number 2
_space_group_name_Hall '-P 1'
_space_group_name_H-M_alt 'P -1'
_symmetry_space_group_name_Hall '-P 1'
_symmetry_space_group_name_H-M 'P -1'
_atom_sites_solution_hydrogens geom
_audit_creation_method SHELXL-2016/6
_audit_update_record
;
2017-09-27 deposited with the CCDC.
2017-11-17 downloaded from the CCDC.
;
_cell_angle_alpha 111.486(10)
_cell_angle_beta 93.777(7)
_cell_angle_gamma 100.958(8)
_cell_formula_units_Z 2
_cell_length_a 9.4120(7)
_cell_length_b 12.0734(14)
_cell_length_c 13.3979(14)
_cell_measurement_reflns_used 4817
_cell_measurement_temperature 293(2)
_cell_measurement_theta_max 25.00
_cell_measurement_theta_min 3.12
_cell_volume 1375.5(3)
_computing_structure_refinement 'SHELXL-2016/6 (Sheldrick, 2016)'
_diffrn_ambient_temperature 293(2)
_diffrn_measured_fraction_theta_full 0.996
_diffrn_measured_fraction_theta_max 0.996
_diffrn_measurement_device_type 'Supernova (Mo) X-ray source'
_diffrn_measurement_method '\w scans'
_diffrn_radiation_type MoK\a
_diffrn_radiation_wavelength 0.71073
_diffrn_reflns_av_R_equivalents 0.0782
_diffrn_reflns_av_unetI/netI 0.0807
_diffrn_reflns_Laue_measured_fraction_full 0.996
_diffrn_reflns_Laue_measured_fraction_max 0.996
_diffrn_reflns_limit_h_max 11
_diffrn_reflns_limit_h_min -10
_diffrn_reflns_limit_k_max 14
_diffrn_reflns_limit_k_min -13
_diffrn_reflns_limit_l_max 15
_diffrn_reflns_limit_l_min -15
_diffrn_reflns_number 9019
_diffrn_reflns_point_group_measured_fraction_full 0.996
_diffrn_reflns_point_group_measured_fraction_max 0.996
_diffrn_reflns_theta_full 25.000
_diffrn_reflns_theta_max 25.000
_diffrn_reflns_theta_min 3.103
_diffrn_source 'fine focus sealed tube'
_exptl_absorpt_coefficient_mu 0.140
_exptl_absorpt_correction_T_max 0.970
_exptl_absorpt_correction_T_min 0.963
_exptl_absorpt_correction_type multi-scan
_exptl_absorpt_process_details Crysalispro
_exptl_crystal_colour colorless
_exptl_crystal_density_diffrn 1.190
_exptl_crystal_description block
_exptl_crystal_F_000 520
_exptl_crystal_size_max 0.270
_exptl_crystal_size_mid 0.240
_exptl_crystal_size_min 0.220
_refine_diff_density_max 0.497
_refine_diff_density_min -0.380
_refine_diff_density_rms 0.081
_refine_ls_extinction_method none
_refine_ls_goodness_of_fit_ref 1.077
_refine_ls_hydrogen_treatment constr
_refine_ls_matrix_type full
_refine_ls_number_parameters 335
_refine_ls_number_reflns 4817
_refine_ls_number_restraints 0
_refine_ls_restrained_S_all 1.077
_refine_ls_R_factor_all 0.1165
_refine_ls_R_factor_gt 0.0916
_refine_ls_shift/su_max 0.001
_refine_ls_shift/su_mean 0.000
_refine_ls_structure_factor_coef Fsqd
_refine_ls_weighting_details 'w=1/[\s^2^(Fo^2^)+(0.1832P)^2^+0.0605P] where P=(Fo^2^+2Fc^2^)/3'
_refine_ls_weighting_scheme calc
_refine_ls_wR_factor_gt 0.2601
_refine_ls_wR_factor_ref 0.2968
_reflns_Friedel_coverage 0.000
_reflns_number_gt 3275
_reflns_number_total 4817
_reflns_threshold_expression 'I > 2\s(I)'
_cod_data_source_file c7ob02601c2.cif
_cod_data_source_block shelx
_cod_database_code 7155989
_shelx_shelxl_version_number 2016/6
_shelx_space_group_comment
;
The symmetry employed for this shelxl refinement is uniquely defined
by the following loop, which should always be used as a source of
symmetry information in preference to the above space-group names.
They are only intended as comments.
;
_shelx_estimated_absorpt_t_min 0.963
_shelx_estimated_absorpt_t_max 0.970

loop_
_space_group_symop_operation_xyz
'x, y, z'
'-x, -y, -z'

loop_
_atom_site_label
_atom_site_type_symbol
_atom_site_fract_x
_atom_site_fract_y
_atom_site_fract_z
_atom_site_U_iso_or_equiv
_atom_site_adp_type
_atom_site_occupancy
_atom_site_site_symmetry_order
_atom_site_calc_flag
_atom_site_refinement_flags_posn
_atom_site_refinement_flags_adp
C1 C 0.6822(14) 1.2382(7) 0.2173(6) 0.263(6) Uani 1 1 d . .
H1A H 0.722154 1.321389 0.226851 0.395 Uiso 1 1 calc R U
H1B H 0.732223 1.219797 0.271932 0.395 Uiso 1 1 calc R U
H1C H 0.579905 1.227443 0.223428 0.395 Uiso 1 1 calc R U
C2 C 0.6993(5) 1.1634(4) 0.1195(4) 0.0981(13) Uani 1 1 d . .
H2A H 0.793284 1.197849 0.104514 0.118 Uiso 1 1 calc R U
H2B H 0.625111 1.166481 0.067453 0.118 Uiso 1 1 calc R U
C3 C 0.6932(4) 1.0315(3) 0.0957(3) 0.0730(9) Uani 1 1 d . .
C4 C 0.5769(4) 0.9576(3) 0.1175(3) 0.0713(9) Uani 1 1 d . .
H4 H 0.498601 0.989996 0.144125 0.086 Uiso 1 1 calc R U
C5 C 0.5753(3) 0.8375(3) 0.1004(2) 0.0642(8) Uani 1 1 d . .
H5 H 0.496314 0.790797 0.116281 0.077 Uiso 1 1 calc R U
C6 C 0.6888(3) 0.7848(3) 0.0600(2) 0.0555(7) Uani 1 1 d . .
C7 C 0.8031(3) 0.8589(3) 0.0353(3) 0.0659(8) Uani 1 1 d . .
H7 H 0.880121 0.826513 0.006127 0.079 Uiso 1 1 calc R U
C8 C 0.8033(4) 0.9775(3) 0.0534(3) 0.0738(9) Uani 1 1 d . .
H8 H 0.881359 1.023881 0.036301 0.089 Uiso 1 1 calc R U
C9 C 0.6959(3) 0.6607(3) 0.0490(2) 0.0575(7) Uani 1 1 d . .
C10 C 0.6654(3) 0.6167(3) 0.1290(2) 0.0608(8) Uani 1 1 d . .
C11 C 0.6129(3) 0.6740(3) 0.2278(3) 0.0651(8) Uani 1 1 d . .
C12 C 0.5666(4) 0.7184(3) 0.3105(3) 0.0701(9) Uani 1 1 d . .
C13 C 0.4999(4) 0.7736(3) 0.4041(2) 0.0670(8) Uani 1 1 d . .
C14 C 0.3511(4) 0.7462(4) 0.3986(3) 0.0887(12) Uani 1 1 d . .
H14 H 0.293620 0.687836 0.335303 0.106 Uiso 1 1 calc R U
C15 C 0.2853(5) 0.8045(5) 0.4862(4) 0.1049(15) Uani 1 1 d . .
H15 H 0.183904 0.785476 0.481408 0.126 Uiso 1 1 calc R U
C16 C 0.3683(5) 0.8896(4) 0.5794(3) 0.0931(13) Uani 1 1 d . .
H16 H 0.323525 0.928677 0.638038 0.112 Uiso 1 1 calc R U
C17 C 0.5175(5) 0.9177(5) 0.5872(3) 0.0993(14) Uani 1 1 d . .
H17 H 0.573946 0.976447 0.650719 0.119 Uiso 1 1 calc R U
C18 C 0.5837(4) 0.8589(4) 0.5010(3) 0.0861(11) Uani 1 1 d . .
H18 H 0.685306 0.876077 0.507328 0.103 Uiso 1 1 calc R U
C19 C 0.8446(4) 0.0612(4) -0.1926(3) 0.0825(11) Uani 1 1 d . .
H19 H 0.778211 0.054922 -0.145408 0.099 Uiso 1 1 calc R U
C20 C 0.8939(5) -0.0402(4) -0.2532(4) 0.1037(15) Uani 1 1 d . .
H20 H 0.862200 -0.114363 -0.246031 0.124 Uiso 1 1 calc R U
C21 C 0.9888(5) -0.0308(5) -0.3233(4) 0.1168(19) Uani 1 1 d . .
H21 H 1.020524 -0.099542 -0.364848 0.140 Uiso 1 1 calc R U
C22 C 1.0386(5) 0.0778(6) -0.3341(4) 0.1152(18) Uani 1 1 d . .
H22 H 1.103662 0.082986 -0.382375 0.138 Uiso 1 1 calc R U
C23 C 0.9915(4) 0.1791(4) -0.2727(4) 0.0945(13) Uani 1 1 d . .
H23 H 1.026136 0.253233 -0.279110 0.113 Uiso 1 1 calc R U
C24 C 0.8942(3) 0.1728(3) -0.2020(3) 0.0692(9) Uani 1 1 d . .
C25 C 0.8465(3) 0.2789(3) -0.1365(3) 0.0712(9) Uani 1 1 d . .
C26 C 0.8052(3) 0.3674(3) -0.0858(3) 0.0687(9) Uani 1 1 d . .
C27 C 0.7588(3) 0.4719(3) -0.0197(3) 0.0638(8) Uani 1 1 d . .
C28 C 0.7469(3) 0.5740(3) -0.0384(2) 0.0584(8) Uani 1 1 d . .
C29 C 0.7720(3) 0.5861(3) -0.1426(3) 0.0649(8) Uani 1 1 d . .
C30 C 0.8964(4) 0.5643(4) -0.1873(3) 0.0778(10) Uani 1 1 d . .
H30 H 0.969498 0.545530 -0.150430 0.093 Uiso 1 1 calc R U
C31 C 0.9126(5) 0.5704(5) -0.2878(4) 0.0990(14) Uani 1 1 d . .
H31 H 0.995823 0.552993 -0.318190 0.119 Uiso 1 1 calc R U
C32 C 0.8110(5) 0.6007(5) -0.3427(3) 0.1027(14) Uani 1 1 d . .
C33 C 0.6867(5) 0.6254(4) -0.2969(3) 0.0931(12) Uani 1 1 d . .
H33 H 0.615539 0.646766 -0.333135 0.112 Uiso 1 1 calc R U
C34 C 0.6684(3) 0.6185(3) -0.1982(3) 0.0739(9) Uani 1 1 d . .
H34 H 0.584915 0.635831 -0.168247 0.089 Uiso 1 1 calc R U
C35 C 0.8326(8) 0.6115(8) -0.4534(5) 0.159(3) Uani 1 1 d . .
H35A H 0.828130 0.693426 -0.446862 0.191 Uiso 1 1 calc R U
H35B H 0.929685 0.600982 -0.468354 0.191 Uiso 1 1 calc R U
C36 C 0.7346(9) 0.5308(9) -0.5381(5) 0.193(4) Uani 1 1 d . .
H36A H 0.755700 0.543770 -0.602695 0.290 Uiso 1 1 calc R U
H36B H 0.739770 0.449207 -0.546966 0.290 Uiso 1 1 calc R U
H36C H 0.638030 0.541820 -0.525435 0.290 Uiso 1 1 calc R U
S1 S 0.70360(9) 0.47632(8) 0.10131(7) 0.0721(4) Uani 1 1 d . .

loop_
_atom_site_aniso_label
_atom_site_aniso_U_11
_atom_site_aniso_U_22
_atom_site_aniso_U_33
_atom_site_aniso_U_23
_atom_site_aniso_U_13
_atom_site_aniso_U_12
C1 0.60(2) 0.099(5) 0.145(6) 0.069(5) 0.147(9) 0.126(9)
C2 0.132(4) 0.064(3) 0.097(3) 0.026(2) 0.018(3) 0.028(2)
C3 0.084(2) 0.063(2) 0.0670(19) 0.0231(16) 0.0086(17) 0.0102(16)
C4 0.074(2) 0.072(2) 0.0680(19) 0.0213(17) 0.0173(16) 0.0271(17)
C5 0.0596(16) 0.067(2) 0.0644(18) 0.0239(16) 0.0137(14) 0.0124(14)
C6 0.0542(15) 0.0549(18) 0.0514(15) 0.0165(13) 0.0084(12) 0.0070(12)
C7 0.0600(16) 0.064(2) 0.0724(19) 0.0263(16) 0.0166(14) 0.0102(14)
C8 0.074(2) 0.064(2) 0.084(2) 0.0297(18) 0.0208(17) 0.0126(16)
C9 0.0491(14) 0.0578(18) 0.0601(16) 0.0177(14) 0.0103(12) 0.0096(12)
C10 0.0592(15) 0.061(2) 0.0608(17) 0.0220(15) 0.0123(13) 0.0131(13)
C11 0.0691(18) 0.060(2) 0.0649(18) 0.0243(15) 0.0161(15) 0.0104(14)
C12 0.080(2) 0.071(2) 0.0626(19) 0.0283(17) 0.0179(16) 0.0175(16)
C13 0.082(2) 0.066(2) 0.0563(17) 0.0254(16) 0.0170(15) 0.0201(16)
C14 0.079(2) 0.105(3) 0.0615(19) 0.0147(19) 0.0135(17) 0.007(2)
C15 0.082(2) 0.133(4) 0.088(3) 0.028(3) 0.026(2) 0.023(2)
C16 0.106(3) 0.112(3) 0.065(2) 0.029(2) 0.026(2) 0.040(2)
C17 0.110(3) 0.112(4) 0.057(2) 0.014(2) 0.006(2) 0.025(3)
C18 0.080(2) 0.099(3) 0.072(2) 0.028(2) 0.0115(18) 0.013(2)
C19 0.075(2) 0.073(3) 0.096(3) 0.026(2) 0.0146(19) 0.0204(18)
C20 0.088(3) 0.068(3) 0.132(4) 0.015(2) -0.001(3) 0.017(2)
C21 0.092(3) 0.097(4) 0.123(4) -0.008(3) 0.013(3) 0.035(3)
C22 0.086(3) 0.126(5) 0.111(3) 0.013(3) 0.039(3) 0.032(3)
C23 0.079(2) 0.090(3) 0.102(3) 0.022(2) 0.027(2) 0.015(2)
C24 0.0570(17) 0.068(2) 0.0748(19) 0.0171(17) 0.0101(15) 0.0175(15)
C25 0.0665(18) 0.065(2) 0.078(2) 0.0230(17) 0.0120(16) 0.0156(16)
C26 0.0647(18) 0.061(2) 0.075(2) 0.0205(17) 0.0122(16) 0.0140(15)
C27 0.0553(16) 0.059(2) 0.0712(19) 0.0189(15) 0.0134(14) 0.0111(13)
C28 0.0473(14) 0.060(2) 0.0595(16) 0.0164(14) 0.0095(12) 0.0069(12)
C29 0.0617(17) 0.059(2) 0.0623(17) 0.0134(14) 0.0121(14) 0.0051(14)
C30 0.069(2) 0.084(3) 0.080(2) 0.0277(19) 0.0281(17) 0.0171(17)
C31 0.090(3) 0.114(4) 0.088(3) 0.030(3) 0.039(2) 0.023(2)
C32 0.114(3) 0.117(4) 0.063(2) 0.025(2) 0.030(2) 0.009(3)
C33 0.094(3) 0.112(4) 0.070(2) 0.033(2) 0.013(2) 0.020(2)
C34 0.0657(18) 0.085(3) 0.0633(19) 0.0220(17) 0.0115(15) 0.0120(17)
C35 0.178(6) 0.196(8) 0.091(4) 0.046(4) 0.045(4) 0.023(5)
C36 0.215(8) 0.249(11) 0.095(4) 0.047(5) 0.027(5) 0.043(7)
S1 0.0787(6) 0.0645(7) 0.0779(7) 0.0313(5) 0.0193(5) 0.0174(4)

loop_
_atom_type_symbol
_atom_type_description
_atom_type_scat_dispersion_real
_atom_type_scat_dispersion_imag
_atom_type_scat_source
C C 0.0033 0.0016 'International Tables Vol C Tables 4.2.6.8 and 6.1.1.4'
H H 0.0000 0.0000 'International Tables Vol C Tables 4.2.6.8 and 6.1.1.4'
S S 0.1246 0.1234 'International Tables Vol C Tables 4.2.6.8 and 6.1.1.4'

loop_
_geom_angle_atom_site_label_1
_geom_angle_atom_site_label_2
_geom_angle_atom_site_label_3
_geom_angle
C1 C2 C3 120.7(5)
C8 C3 C4 116.6(3)
C8 C3 C2 121.8(4)
C4 C3 C2 121.6(3)
C5 C4 C3 121.4(3)
C4 C5 C6 121.4(3)
C5 C6 C7 116.6(3)
C5 C6 C9 122.7(3)
C7 C6 C9 120.6(3)
C8 C7 C6 121.2(3)
C7 C8 C3 122.8(3)
C10 C9 C28 111.2(3)
C10 C9 C6 122.7(2)
C28 C9 C6 125.9(3)
C9 C10 C11 128.6(3)
C9 C10 S1 112.4(2)
C11 C10 S1 118.9(3)
C12 C11 C10 177.9(4)
C11 C12 C13 174.6(4)
C14 C13 C18 118.5(3)
C14 C13 C12 120.2(3)
C18 C13 C12 121.3(3)
C13 C14 C15 120.6(3)
C16 C15 C14 120.2(4)
C15 C16 C17 120.2(4)
C16 C17 C18 119.9(4)
C17 C18 C13 120.5(4)
C20 C19 C24 120.2(4)
C21 C20 C19 119.5(5)
C20 C21 C22 121.3(4)
C21 C22 C23 119.2(5)
C24 C23 C22 121.2(5)
C23 C24 C19 118.6(3)
C23 C24 C25 121.2(4)
C19 C24 C25 120.2(3)
C26 C25 C24 177.6(4)
C25 C26 C27 176.6(4)
C28 C27 C26 129.2(3)
C28 C27 S1 112.1(2)
C26 C27 S1 118.7(3)
C27 C28 C9 112.6(3)
C27 C28 C29 122.4(3)
C9 C28 C29 124.8(3)
C30 C29 C34 118.2(3)
C30 C29 C28 121.5(3)
C34 C29 C28 120.3(3)
C29 C30 C31 119.8(4)
C32 C31 C30 122.0(4)
C31 C32 C33 118.4(4)
C31 C32 C35 121.6(4)
C33 C32 C35 120.0(5)
C34 C33 C32 120.3(4)
C33 C34 C29 121.2(3)
C36 C35 C32 114.9(6)
C10 S1 C27 91.73(15)

loop_
_geom_bond_atom_site_label_1
_geom_bond_atom_site_label_2
_geom_bond_distance
C1 C2 1.331(7)
C2 C3 1.494(5)
C3 C8 1.372(5)
C3 C4 1.393(5)
C4 C5 1.380(5)
C5 C6 1.386(4)
C6 C7 1.401(4)
C6 C9 1.466(4)
C7 C8 1.361(5)
C9 C10 1.384(4)
C9 C28 1.437(4)
C10 C11 1.421(4)
C10 S1 1.711(3)
C11 C12 1.192(4)
C12 C13 1.436(4)
C13 C14 1.366(5)
C13 C18 1.395(5)
C14 C15 1.384(5)
C15 C16 1.361(6)
C16 C17 1.367(6)
C17 C18 1.375(5)
C19 C20 1.382(5)
C19 C24 1.393(6)
C20 C21 1.357(7)
C21 C22 1.369(9)
C22 C23 1.373(6)
C23 C24 1.372(5)
C24 C25 1.435(4)
C25 C26 1.190(4)
C26 C27 1.417(4)
C27 C28 1.368(5)
C27 S1 1.720(3)
C28 C29 1.485(4)
C29 C30 1.376(4)
C29 C34 1.386(5)
C30 C31 1.392(6)
C31 C32 1.351(7)
C32 C33 1.388(6)
C32 C35 1.559(7)
C33 C34 1.375(5)
C35 C36 1.341(9)

loop_
_geom_torsion_atom_site_label_1
_geom_torsion_atom_site_label_2
_geom_torsion_atom_site_label_3
_geom_torsion_atom_site_label_4
_geom_torsion
C1 C2 C3 C8 -126.8(8)
C1 C2 C3 C4 51.8(9)
C8 C3 C4 C5 2.0(5)
C2 C3 C4 C5 -176.7(3)
C3 C4 C5 C6 -0.5(5)
C4 C5 C6 C7 -1.4(4)
C4 C5 C6 C9 175.1(3)
C5 C6 C7 C8 1.8(5)
C9 C6 C7 C8 -174.7(3)
C6 C7 C8 C3 -0.3(5)
C4 C3 C8 C7 -1.5(5)
C2 C3 C8 C7 177.1(4)
C5 C6 C9 C10 -44.0(4)
C7 C6 C9 C10 132.3(3)
C5 C6 C9 C28 142.1(3)
C7 C6 C9 C28 -41.5(4)
C28 C9 C10 C11 -179.9(3)
C6 C9 C10 C11 5.4(5)
C28 C9 C10 S1 2.1(3)
C6 C9 C10 S1 -172.6(2)
C18 C13 C14 C15 1.8(7)
C12 C13 C14 C15 -176.0(4)
C13 C14 C15 C16 -0.4(8)
C14 C15 C16 C17 -0.2(8)
C15 C16 C17 C18 -0.7(8)
C16 C17 C18 C13 2.2(7)
C14 C13 C18 C17 -2.7(6)
C12 C13 C18 C17 175.1(4)
C24 C19 C20 C21 -1.2(6)
C19 C20 C21 C22 1.0(8)
C20 C21 C22 C23 0.0(8)
C21 C22 C23 C24 -0.8(7)
C22 C23 C24 C19 0.6(6)
C22 C23 C24 C25 179.1(4)
C20 C19 C24 C23 0.4(6)
C20 C19 C24 C25 -178.1(4)
C26 C27 C28 C9 -179.8(3)
S1 C27 C28 C9 1.8(3)
C26 C27 C28 C29 5.3(5)
S1 C27 C28 C29 -173.0(2)
C10 C9 C28 C27 -2.5(3)
C6 C9 C28 C27 171.9(3)
C10 C9 C28 C29 172.2(3)
C6 C9 C28 C29 -13.3(4)
C27 C28 C29 C30 -51.1(4)
C9 C28 C29 C30 134.7(3)
C27 C28 C29 C34 128.1(3)
C9 C28 C29 C34 -46.1(4)
C34 C29 C30 C31 -2.5(5)
C28 C29 C30 C31 176.7(3)
C29 C30 C31 C32 1.9(7)
C30 C31 C32 C33 -0.5(8)
C30 C31 C32 C35 177.9(5)
C31 C32 C33 C34 -0.2(7)
C35 C32 C33 C34 -178.7(5)
C32 C33 C34 C29 -0.5(6)
C30 C29 C34 C33 1.8(6)
C28 C29 C34 C33 -177.4(3)
C31 C32 C35 C36 116.3(7)
C33 C32 C35 C36 -65.2(9)
C9 C10 S1 C27 -0.9(2)
C11 C10 S1 C27 -179.1(3)
C28 C27 S1 C10 -0.6(2)
C26 C27 S1 C10 -179.1(3)
